data_1001699
loop_
_publ_author_name
'Costentin, G'
'Borel, M M'
'Grandin, A'
'Leclaire, A'
'Raveau, B'

_publ_section_title
;
Phosphate niobium bronzes and bronzoids with the MPTBP structure: Na4
Nb8 P4 O32 and Na4-x Ax Nb7 M P4 O32 fourth members of the series Ax (P
O2)4 (Nb O3)2m
;
_journal_coden_ASTM MRBUAC
_journal_name_full 'Materials Research Bulletin'
_journal_page_first 1051
_journal_page_last 1057
_journal_paper_doi 10.1016/0025-5408(91)90088-4
_journal_volume 26
_journal_year 1991
_chemical_formula_structural 'Na4 (Nb8 P4 O32)'
_chemical_formula_sum 'Na4 Nb8 O32 P4'
_chemical_name_systematic 'Tetrasodium tectooctaniobotetraphosphate(V)'
_space_group_IT_number 4
_symmetry_cell_setting monoclinic
_symmetry_Int_Tables_number 4
_symmetry_space_group_name_Hall 'P 2yb'
_symmetry_space_group_name_H-M 'P 1 21 1'
_cell_angle_alpha 90
_cell_angle_beta 90.33
_cell_angle_gamma 90
_cell_formula_units_Z 1
_cell_length_a 6.635(1)
_cell_length_b 5.352(1)
_cell_length_c 17.967(5)
_cell_volume 638.0
_refine_ls_R_factor_all 0.06
_cod_database_code 1001699

loop_
_symmetry_equiv_pos_as_xyz
x,y,z
-x,1/2+y,-z

loop_
_atom_site_label
_atom_site_type_symbol
_atom_site_symmetry_multiplicity
_atom_site_Wyckoff_symbol
_atom_site_fract_x
_atom_site_fract_y
_atom_site_fract_z
_atom_site_occupancy
_atom_site_attached_hydrogens
_atom_site_calc_flag
Nb1 Nb5+ 2 a -0.0069(2) 0.25 0.12515(5) 1. 0 d
Nb2 Nb5+ 2 a 0.3396(2) 0.250(1) 0.96040(6) 1. 0 d
Nb3 Nb5+ 2 a 0.1596(2) 0.251(1) 0.46032(6) 1. 0 d
Nb4 Nb5+ 2 a 0.5065(2) 0.247(1) 0.62490(5) 1. 0 d
P1 P5+ 2 a 0.6901(5) 0.262(1) 0.8133(2) 1. 0 d
P2 P5+ 2 a 0.8091(5) 0.252(3) 0.3140(2) 1. 0 d
Na1 Na1+ 2 a 0.203(1) 0.243(4) 0.7826(4) 1. 0 d
Na2 Na1+ 2 a 0.297(1) 0.254(5) 0.2831(4) 1. 0 d
O1 O2- 2 a 0.789(2) 0.469(3) 0.0997(8) 1. 0 d
O2 O2- 2 a 0.881(2) 0.279(3) 0.2329(6) 1. 0 d
O3 O2- 2 a 0.862(2) -0.036(3) 0.0975(7) 1. 0 d
O4 O2- 2 a 0.226(3) 0.022(3) 0.1756(9) 1. 0 d
O5 O2- 2 a 0.159(2) 0.291(3) 0.0393(8) 1. 0 d
O6 O2- 2 a 0.142(3) 0.562(3) 0.1777(9) 1. 0 d
O7 O2- 2 a 0.508(3) 0.296(3) 0.8634(7) 1. 0 d
O8 O2- 2 a 0.542(2) 0.045(3) -0.0001(9) 1. 0 d
O9 O2- 2 a 0.340(2) 0.313(3) 0.5401(8) 1. 0 d
O10 O2- 2 a -0.007(2) 0.300(3) 0.3632(7) 1. 0 d
O11 O2- 2 a 0.363(2) 0.029(3) 0.4041(8) 1. 0 d
O12 O2- 2 a -0.048(2) 0.458(3) 0.4984(8) 1. 0 d
O13 O2- 2 a 0.292(2) 0.523(3) 0.3985(7) 1. 0 d
O14 O2- 2 a 0.615(2) 0.281(2) 0.7324(5) 1. 0 d
O15 O2- 2 a 0.271(3) 0.025(4) 0.6719(9) 1. 0 d
O16 O2- 2 a 0.357(3) 0.563(3) 0.6801(9) 1. 0 d

loop_
_atom_type_symbol
_atom_type_oxidation_number
Nb5+ 5.000
P5+ 5.000
Na1+ 1.000
O2- -2.000
